data_7713964
loop_
_publ_author_name
'Muller, Rosa'
'Georghiades, Olivia'
'Bocarsly, Joshua D.'
'Sayed, Farheen N.'
'Riesgo-Gonz\'alez, Victor'
'Bond, Andrew David'
'Grey, Clare P.'
'Wright, Dominic S.'

_publ_section_title
;
 Structural Variation, Magnetism and Single-source Deposition of
 Lanthanide-containing Polyoxotitanates
;
_journal_name_full 'Dalton Transactions'
_journal_paper_doi 10.1039/D3DT02553E
_journal_year 2023
_chemical_formula_moiety 'C36 H92 Cl2 O20 Tb2 Ti4'
_chemical_formula_sum 'C36 H92 Cl2 O20 Tb2 Ti4'
_chemical_formula_weight 1425.43
_space_group_crystal_system monoclinic
_space_group_IT_number 14
_space_group_name_Hall '-P 2yn'
_space_group_name_H-M_alt 'P 1 21/n 1'
_atom_sites_solution_hydrogens mixed
_atom_sites_solution_primary dual
_atom_sites_solution_secondary difmap
_audit_creation_method SHELXL-2019/1
_audit_update_record
;
2023-07-22 deposited with the CCDC.	2023-09-15 downloaded from the CCDC.
;
_cell_angle_alpha 90
_cell_angle_beta 92.592(2)
_cell_angle_gamma 90
_cell_formula_units_Z 2
_cell_length_a 11.9091(5)
_cell_length_b 18.8221(8)
_cell_length_c 12.7415(6)
_cell_measurement_reflns_used 9757
_cell_measurement_temperature 180(2)
_cell_measurement_theta_max 66.57
_cell_measurement_theta_min 5.50
_cell_volume 2853.1(2)
_computing_cell_refinement 'SAINT (Bruker, 2016)'
_computing_data_collection 'APEX3 (Bruker, 2016)'
_computing_data_reduction SAINT
_computing_molecular_graphics 'Mercury (Macrae et al., 2008)'
_computing_publication_material SHELXL
_computing_structure_refinement 'SHELXL (Sheldrick, 2015)'
_computing_structure_solution 'SHELXT (Sheldrick, 2015)'
_diffrn_ambient_temperature 180(2)
_diffrn_measured_fraction_theta_full 0.992
_diffrn_measured_fraction_theta_max 0.992
_diffrn_measurement_device_type 'Bruker D8-QUEST PHOTON-III'
_diffrn_measurement_method '\w and \f-scans'
_diffrn_radiation_type CuK\a
_diffrn_radiation_wavelength 1.54178
_diffrn_reflns_av_R_equivalents 0.0433
_diffrn_reflns_av_unetI/netI 0.0245
_diffrn_reflns_Laue_measured_fraction_full 0.992
_diffrn_reflns_Laue_measured_fraction_max 0.992
_diffrn_reflns_limit_h_max 13
_diffrn_reflns_limit_h_min -14
_diffrn_reflns_limit_k_max 22
_diffrn_reflns_limit_k_min -22
_diffrn_reflns_limit_l_max 15
_diffrn_reflns_limit_l_min -15
_diffrn_reflns_number 41828
_diffrn_reflns_point_group_measured_fraction_full 0.992
_diffrn_reflns_point_group_measured_fraction_max 0.992
_diffrn_reflns_theta_full 66.640
_diffrn_reflns_theta_max 66.640
_diffrn_reflns_theta_min 5.501
_diffrn_source 'Incoatec I\mS Cu microsource'
_exptl_absorpt_coefficient_mu 17.865
_exptl_absorpt_correction_T_max 0.7528
_exptl_absorpt_correction_T_min 0.5315
_exptl_absorpt_correction_type multi-scan
_exptl_absorpt_process_details 'SADABS (Bruker, 2014)'
_exptl_crystal_colour colourless
_exptl_crystal_density_diffrn 1.659
_exptl_crystal_description block
_exptl_crystal_F_000 1440
_exptl_crystal_size_max 0.120
_exptl_crystal_size_mid 0.100
_exptl_crystal_size_min 0.100
_refine_diff_density_max 0.471
_refine_diff_density_min -0.702
_refine_diff_density_rms 0.082
_refine_ls_extinction_method none
_refine_ls_goodness_of_fit_ref 1.066
_refine_ls_hydrogen_treatment constr
_refine_ls_matrix_type full
_refine_ls_number_parameters 329
_refine_ls_number_reflns 5005
_refine_ls_number_restraints 60
_refine_ls_restrained_S_all 1.107
_refine_ls_R_factor_all 0.0221
_refine_ls_R_factor_gt 0.0212
_refine_ls_shift/su_max 0.003
_refine_ls_shift/su_mean 0.000
_refine_ls_structure_factor_coef Fsqd
_refine_ls_weighting_details 'w=1/[\s^2^(Fo^2^)+(0.0255P)^2^+2.2973P] where P=(Fo^2^+2Fc^2^)/3'
_refine_ls_weighting_scheme calc
_refine_ls_wR_factor_gt 0.0520
_refine_ls_wR_factor_ref 0.0526
_reflns_Friedel_coverage 0.000
_reflns_number_gt 4830
_reflns_number_total 5005
_reflns_threshold_expression 'I > 2\s(I)'
_cod_data_source_file d3dt02553e2.cif
_cod_data_source_block Ti4Tb2
_cod_original_sg_symbol_H-M 'P 21/n'
_cod_database_code 7713964
_cambridge_user_name 'Rosa Mueller'
_cambridge_user_crsid rm2055
_cambridge_supervisor_name 'Dominic Wright'
_cambridge_supervisor_crsid dsw1000
_cambridge_crystallographer_name 'Andrew Bond'
_cambridge_crystallographer_crsid adb29
_cambridge_sample_id RM93B
_cambridge_data_id DW_B1_0430
_shelx_space_group_comment
;
The symmetry employed for this shelxl refinement is uniquely defined
by the following loop, which should always be used as a source of
symmetry information in preference to the above space-group names.
They are only intended as comments.
;
_shelx_estimated_absorpt_t_min 0.223
_shelx_estimated_absorpt_t_max 0.268

loop_
_space_group_symop_operation_xyz
'x, y, z'
'-x+1/2, y+1/2, -z+1/2'
'-x, -y, -z'
'x-1/2, -y-1/2, z-1/2'

loop_
_atom_site_label
_atom_site_type_symbol
_atom_site_fract_x
_atom_site_fract_y
_atom_site_fract_z
_atom_site_U_iso_or_equiv
_atom_site_adp_type
_atom_site_occupancy
_atom_site_site_symmetry_order
_atom_site_calc_flag
_atom_site_refinement_flags_posn
_atom_site_refinement_flags_adp
_atom_site_refinement_flags_occupancy
_atom_site_disorder_assembly
_atom_site_disorder_group
Tb1 Tb 0.38139(2) 0.54080(2) 0.41960(2) 0.01073(6) Uani 1 1 d . . . . .
Ti2 Ti 0.39093(3) 0.54436(2) 0.67672(3) 0.01162(9) Uani 1 1 d . . . . .
Ti1 Ti 0.49450(3) 0.66486(2) 0.57340(3) 0.01185(9) Uani 1 1 d . . . . .
Cl1 Cl 0.22806(5) 0.61096(3) 0.30305(5) 0.02680(13) Uani 1 1 d . . . . .
C11 C 0.4556(2) 0.71240(13) 0.35085(19) 0.0236(5) Uani 1 1 d . . . . .
H11A H 0.393759 0.742191 0.375851 0.028 Uiso 1 1 calc R U . . .
H11B H 0.431562 0.693002 0.281192 0.028 Uiso 1 1 calc R U . . .
C12 C 0.5585(3) 0.75774(16) 0.3399(2) 0.0394(7) Uani 1 1 d . . . . .
H12A H 0.577532 0.781385 0.406862 0.059 Uiso 1 1 calc R U . . .
H12B H 0.543528 0.793598 0.285251 0.059 Uiso 1 1 calc R U . . .
H12C H 0.621561 0.727769 0.320336 0.059 Uiso 1 1 calc R U . . .
C21 C 0.5263(8) 0.6476(4) 0.8185(6) 0.025(3) Uani 0.285(9) 1 d D U P A 1
H21A H 0.602054 0.626437 0.814299 0.030 Uiso 0.285(9) 1 calc R U P A 1
H21B H 0.487866 0.621739 0.874193 0.030 Uiso 0.285(9) 1 calc R U P A 1
C22 C 0.5412(3) 0.72214(18) 0.8539(2) 0.0520(9) Uani 0.285(9) 1 d D U P A 1
H22A H 0.595488 0.745951 0.810216 0.078 Uiso 0.285(9) 1 calc R U P A 1
H22B H 0.569124 0.722780 0.927414 0.078 Uiso 0.285(9) 1 calc R U P A 1
H22C H 0.468926 0.746985 0.847390 0.078 Uiso 0.285(9) 1 calc R U P A 1
C21A C 0.4478(3) 0.67714(19) 0.8148(3) 0.0250(11) Uani 0.715(9) 1 d D U P A 2
H21C H 0.426027 0.645560 0.872584 0.030 Uiso 0.715(9) 1 calc R U P A 2
H21D H 0.382587 0.708134 0.796618 0.030 Uiso 0.715(9) 1 calc R U P A 2
C22A C 0.5412(3) 0.72214(18) 0.8539(2) 0.0520(9) Uani 0.715(9) 1 d D U P A 2
H22D H 0.606626 0.692325 0.872346 0.078 Uiso 0.715(9) 1 calc R U P A 2
H22E H 0.518854 0.748126 0.916220 0.078 Uiso 0.715(9) 1 calc R U P A 2
H22F H 0.560596 0.756017 0.799155 0.078 Uiso 0.715(9) 1 calc R U P A 2
C31 C 0.2590(2) 0.41953(12) 0.60326(19) 0.0215(5) Uani 1 1 d . . . . .
H31A H 0.286495 0.404571 0.674347 0.026 Uiso 1 1 calc R U . . .
H31B H 0.278367 0.381750 0.553134 0.026 Uiso 1 1 calc R U . . .
C32 C 0.1335(2) 0.42841(18) 0.6017(3) 0.0428(7) Uani 1 1 d . . . . .
H32A H 0.113763 0.462434 0.656045 0.064 Uiso 1 1 calc R U . . .
H32B H 0.098243 0.382478 0.615207 0.064 Uiso 1 1 calc R U . . .
H32C H 0.106712 0.446121 0.532657 0.064 Uiso 1 1 calc R U . . .
C41 C 0.23072(18) 0.66661(13) 0.5793(2) 0.0212(5) Uani 1 1 d . . . . .
H41A H 0.229467 0.702841 0.522945 0.025 Uiso 1 1 calc R U . . .
H41B H 0.237359 0.691676 0.647626 0.025 Uiso 1 1 calc R U . . .
C42 C 0.12205(18) 0.62528(16) 0.5726(2) 0.0290(6) Uani 1 1 d . . . . .
H42A H 0.116388 0.599101 0.506127 0.043 Uiso 1 1 calc R U . . .
H42B H 0.058548 0.658183 0.576079 0.043 Uiso 1 1 calc R U . . .
H42C H 0.120658 0.591724 0.631370 0.043 Uiso 1 1 calc R U . . .
C51 C 0.3847(3) 0.81643(15) 0.6056(3) 0.0451(8) Uani 1 1 d . . . . .
H51A H 0.347726 0.811514 0.673316 0.054 Uiso 1 1 calc R U . . .
H51B H 0.325153 0.821988 0.549457 0.054 Uiso 1 1 calc R U . . .
C52 C 0.4569(3) 0.88091(16) 0.6091(4) 0.0595(11) Uani 1 1 d . . . . .
H52A H 0.514916 0.876039 0.665681 0.089 Uiso 1 1 calc R U . . .
H52B H 0.410661 0.922794 0.622168 0.089 Uiso 1 1 calc R U . . .
H52C H 0.492632 0.886385 0.541821 0.089 Uiso 1 1 calc R U . . .
C61 C 0.7125(2) 0.74145(13) 0.6261(2) 0.0254(5) Uani 1 1 d . . . . .
H61A H 0.739498 0.737030 0.700449 0.030 Uiso 1 1 calc R U . . .
H61B H 0.664302 0.784237 0.619738 0.030 Uiso 1 1 calc R U . . .
C62 C 0.8112(2) 0.75005(15) 0.5582(2) 0.0343(6) Uani 1 1 d . . . . .
H62A H 0.859479 0.707980 0.565081 0.051 Uiso 1 1 calc R U . . .
H62B H 0.854156 0.792280 0.580440 0.051 Uiso 1 1 calc R U . . .
H62C H 0.784540 0.755503 0.484769 0.051 Uiso 1 1 calc R U . . .
C71 C 0.2163(3) 0.57458(18) 0.8488(2) 0.0412(7) Uani 1 1 d . . . . .
H71A H 0.139716 0.557406 0.828665 0.049 Uiso 1 1 calc R U . . .
H71B H 0.215725 0.627065 0.843843 0.049 Uiso 1 1 calc R U . . .
C72 C 0.2447(3) 0.55354(19) 0.9596(2) 0.0474(8) Uani 1 1 d . . . . .
H72A H 0.240285 0.501749 0.966074 0.071 Uiso 1 1 calc R U . . .
H72B H 0.191454 0.575686 1.006047 0.071 Uiso 1 1 calc R U . . .
H72C H 0.321139 0.569361 0.979502 0.071 Uiso 1 1 calc R U . . .
C81 C 0.5211(2) 0.45479(14) 0.8350(2) 0.0289(6) Uani 1 1 d . . . . .
H81A H 0.519991 0.497578 0.880157 0.035 Uiso 1 1 calc R U . . .
H81B H 0.597361 0.433929 0.841915 0.035 Uiso 1 1 calc R U . . .
C82 C 0.4370(3) 0.40163(17) 0.8727(2) 0.0447(8) Uani 1 1 d . . . . .
H82A H 0.361264 0.421994 0.865779 0.067 Uiso 1 1 calc R U . . .
H82B H 0.454955 0.390049 0.946522 0.067 Uiso 1 1 calc R U . . .
H82C H 0.440096 0.358340 0.830184 0.067 Uiso 1 1 calc R U . . .
C91 C 0.1566(2) 0.43873(18) 0.2995(3) 0.0307(10) Uani 0.837(8) 1 d D U P B 1
H91A H 0.112940 0.482285 0.312931 0.037 Uiso 0.837(8) 1 calc R U P B 1
H91B H 0.118190 0.398195 0.331970 0.037 Uiso 0.837(8) 1 calc R U P B 1
C92 C 0.1602(5) 0.4270(4) 0.1841(3) 0.0724(18) Uani 0.837(8) 1 d D U P B 1
H92A H 0.195750 0.467871 0.151514 0.109 Uiso 0.837(8) 1 calc R U P B 1
H92B H 0.083434 0.421346 0.154114 0.109 Uiso 0.837(8) 1 calc R U P B 1
H92C H 0.203617 0.383956 0.170694 0.109 Uiso 0.837(8) 1 calc R U P B 1
C91A C 0.2300(11) 0.4393(8) 0.2358(7) 0.025(5) Uani 0.163(8) 1 d D U P B 2
H91C H 0.263510 0.396136 0.205765 0.030 Uiso 0.163(8) 1 calc R U P B 2
H91D H 0.256682 0.480891 0.196440 0.030 Uiso 0.163(8) 1 calc R U P B 2
C92A C 0.1011(13) 0.4348(15) 0.2228(17) 0.059(8) Uani 0.163(8) 1 d D U P B 2
H92D H 0.076825 0.386002 0.236281 0.088 Uiso 0.163(8) 1 calc R U P B 2
H92E H 0.077090 0.448433 0.151028 0.088 Uiso 0.163(8) 1 calc R U P B 2
H92F H 0.067225 0.467038 0.272820 0.088 Uiso 0.163(8) 1 calc R U P B 2
O1 O 0.47607(12) 0.65519(8) 0.42250(12) 0.0155(3) Uani 1 1 d . . . . .
O2 O 0.46904(13) 0.63429(8) 0.72587(12) 0.0193(3) Uani 1 1 d D . . . .
O3 O 0.31355(12) 0.48424(8) 0.57570(12) 0.0154(3) Uani 1 1 d . . . . .
O4 O 0.32654(12) 0.62143(8) 0.56921(12) 0.0145(3) Uani 1 1 d . . . . .
O5 O 0.44697(14) 0.75443(8) 0.58677(14) 0.0232(4) Uani 1 1 d . . . . .
O6 O 0.64773(13) 0.68013(8) 0.59665(12) 0.0175(3) Uani 1 1 d . . . . .
O7 O 0.29202(13) 0.54735(8) 0.77826(13) 0.0186(3) Uani 1 1 d . . . . .
O8 O 0.49769(13) 0.47515(8) 0.72793(12) 0.0165(3) Uani 1 1 d . . . . .
O9 O 0.26747(13) 0.44584(9) 0.34655(14) 0.0226(4) Uani 1 1 d D . . . .
H9 H 0.311265 0.413031 0.375054 0.034 Uiso 1 1 d R U . B .
O10 O 0.50346(11) 0.55982(8) 0.56690(11) 0.0103(3) Uani 1 1 d . . . . .

loop_
_atom_site_aniso_label
_atom_site_aniso_U_11
_atom_site_aniso_U_22
_atom_site_aniso_U_33
_atom_site_aniso_U_23
_atom_site_aniso_U_13
_atom_site_aniso_U_12
Tb1 0.01068(8) 0.00854(8) 0.01256(8) 0.00076(4) -0.00398(5) 0.00071(4)
Ti2 0.01199(18) 0.01048(19) 0.01234(18) -0.00007(13) -0.00006(14) -0.00046(13)
Ti1 0.01288(18) 0.00697(18) 0.01557(18) -0.00118(13) -0.00093(14) -0.00087(13)
Cl1 0.0246(3) 0.0203(3) 0.0341(3) 0.0072(2) -0.0148(2) 0.0043(2)
C11 0.0328(13) 0.0148(11) 0.0226(12) 0.0094(9) -0.0050(10) -0.0018(10)
C12 0.0496(17) 0.0306(15) 0.0375(16) 0.0160(13) -0.0052(13) -0.0173(13)
C21 0.035(5) 0.026(5) 0.014(4) -0.006(3) -0.011(3) -0.009(4)
C22 0.071(2) 0.051(2) 0.0347(17) -0.0225(15) 0.0139(15) -0.0298(18)
C21A 0.035(2) 0.0203(18) 0.0200(17) -0.0107(13) 0.0051(14) -0.0060(16)
C22A 0.071(2) 0.051(2) 0.0347(17) -0.0225(15) 0.0139(15) -0.0298(18)
C31 0.0263(12) 0.0138(11) 0.0243(12) 0.0012(9) 0.0021(9) -0.0081(9)
C32 0.0232(14) 0.0384(18) 0.067(2) 0.0012(15) 0.0089(13) -0.0134(12)
C41 0.0144(11) 0.0188(12) 0.0305(13) 0.0009(10) 0.0011(9) 0.0078(9)
C42 0.0138(12) 0.0343(15) 0.0387(15) 0.0024(11) 0.0016(10) 0.0037(10)
C51 0.0430(17) 0.0188(14) 0.073(2) -0.0099(14) -0.0003(15) 0.0117(12)
C52 0.066(2) 0.0159(15) 0.094(3) -0.0099(16) -0.022(2) 0.0064(14)
C61 0.0223(12) 0.0182(12) 0.0356(14) -0.0095(10) 0.0004(10) -0.0107(10)
C62 0.0261(13) 0.0307(15) 0.0462(17) -0.0011(13) 0.0027(12) -0.0147(11)
C71 0.0399(16) 0.054(2) 0.0311(15) -0.0007(14) 0.0133(12) 0.0196(14)
C72 0.060(2) 0.057(2) 0.0270(16) -0.0035(14) 0.0152(14) 0.0047(16)
C81 0.0368(15) 0.0367(16) 0.0126(12) 0.0071(10) -0.0035(10) 0.0096(11)
C82 0.062(2) 0.0373(17) 0.0360(16) 0.0216(14) 0.0170(14) 0.0136(15)
C91 0.0190(16) 0.0280(17) 0.044(2) 0.0033(14) -0.0126(14) -0.0070(13)
C92 0.076(4) 0.099(4) 0.039(3) 0.000(3) -0.033(3) -0.025(3)
C91A 0.029(8) 0.021(7) 0.024(7) -0.003(5) -0.006(6) 0.002(5)
C92A 0.054(13) 0.063(13) 0.059(14) -0.003(11) -0.009(11) -0.031(11)
O1 0.0191(7) 0.0093(7) 0.0179(7) 0.0035(6) -0.0022(6) -0.0022(6)
O2 0.0263(8) 0.0169(8) 0.0149(7) -0.0064(6) 0.0037(6) -0.0070(6)
O3 0.0160(7) 0.0133(8) 0.0171(7) -0.0003(6) 0.0003(6) -0.0056(6)
O4 0.0108(7) 0.0120(7) 0.0206(8) 0.0003(6) -0.0011(6) 0.0024(6)
O5 0.0236(8) 0.0104(8) 0.0355(10) -0.0037(7) 0.0004(7) 0.0024(6)
O6 0.0166(7) 0.0112(7) 0.0242(8) -0.0037(6) -0.0029(6) -0.0048(6)
O7 0.0175(8) 0.0198(8) 0.0188(8) -0.0002(6) 0.0050(6) 0.0010(6)
O8 0.0202(8) 0.0168(8) 0.0123(7) 0.0031(6) -0.0007(6) 0.0023(6)
O9 0.0185(8) 0.0155(8) 0.0322(10) 0.0001(7) -0.0158(7) -0.0012(6)
O10 0.0095(7) 0.0086(7) 0.0124(7) -0.0002(5) -0.0023(5) 0.0000(5)

loop_
_atom_type_symbol
_atom_type_description
_atom_type_scat_dispersion_real
_atom_type_scat_dispersion_imag
_atom_type_scat_source
C C 0.0181 0.0091 'International Tables Vol C Tables 4.2.6.8 and 6.1.1.4'
H H 0.0000 0.0000 'International Tables Vol C Tables 4.2.6.8 and 6.1.1.4'
O O 0.0492 0.0322 'International Tables Vol C Tables 4.2.6.8 and 6.1.1.4'
Cl Cl 0.3639 0.7018 'International Tables Vol C Tables 4.2.6.8 and 6.1.1.4'
Ti Ti 0.2191 1.8069 'International Tables Vol C Tables 4.2.6.8 and 6.1.1.4'
Tb Tb -9.1472 9.1891 'International Tables Vol C Tables 4.2.6.8 and 6.1.1.4'

loop_
_geom_angle_atom_site_label_1
_geom_angle_atom_site_label_2
_geom_angle_atom_site_label_3
_geom_angle
_geom_angle_site_symmetry_1
_geom_angle_site_symmetry_3
_geom_angle_publ_flag
O10 Tb1 O10 74.05(6) 3_666 . ?
O10 Tb1 O9 75.25(5) 3_666 . ?
O10 Tb1 O9 137.75(5) . . ?
O10 Tb1 O3 78.48(5) 3_666 . ?
O10 Tb1 O3 68.22(5) . . ?
O9 Tb1 O3 77.78(6) . . ?
O10 Tb1 O1 116.49(5) 3_666 . ?
O10 Tb1 O1 65.34(5) . . ?
O9 Tb1 O1 156.55(5) . . ?
O3 Tb1 O1 123.21(5) . . ?
O10 Tb1 O8 65.95(5) 3_666 3_666 ?
O10 Tb1 O8 105.61(5) . 3_666 ?
O9 Tb1 O8 87.29(6) . 3_666 ?
O3 Tb1 O8 143.93(5) . 3_666 ?
O1 Tb1 O8 80.27(5) . 3_666 ?
O10 Tb1 O4 126.65(5) 3_666 . ?
O10 Tb1 O4 58.74(5) . . ?
O9 Tb1 O4 125.00(5) . . ?
O3 Tb1 O4 62.70(5) . . ?
O1 Tb1 O4 66.10(5) . . ?
O8 Tb1 O4 146.27(5) 3_666 . ?
O10 Tb1 Cl1 146.13(4) 3_666 . ?
O10 Tb1 Cl1 139.19(4) . . ?
O9 Tb1 Cl1 77.96(4) . . ?
O3 Tb1 Cl1 115.53(4) . . ?
O1 Tb1 Cl1 82.80(4) . . ?
O8 Tb1 Cl1 92.59(4) 3_666 . ?
O4 Tb1 Cl1 85.93(3) . . ?
O10 Tb1 Ti2 87.09(3) 3_666 . ?
O10 Tb1 Ti2 37.35(4) . . ?
O9 Tb1 Ti2 113.32(4) . . ?
O3 Tb1 Ti2 35.55(3) . . ?
O1 Tb1 Ti2 88.37(4) . . ?
O8 Tb1 Ti2 141.19(4) 3_666 . ?
O4 Tb1 Ti2 40.24(3) . . ?
Cl1 Tb1 Ti2 122.811(16) . . ?
O10 Tb1 Ti1 107.89(3) 3_666 . ?
O10 Tb1 Ti1 36.45(4) . . ?
O9 Tb1 Ti1 164.65(5) . . ?
O3 Tb1 Ti1 88.04(4) . . ?
O1 Tb1 Ti1 35.56(4) . . ?
O8 Tb1 Ti1 107.81(4) 3_666 . ?
O4 Tb1 Ti1 40.90(3) . . ?
Cl1 Tb1 Ti1 103.447(15) . . ?
Ti2 Tb1 Ti1 52.833(9) . . ?
O10 Tb1 Ti2 34.58(4) 3_666 3_666 ?
O10 Tb1 Ti2 83.47(4) . 3_666 ?
O9 Tb1 Ti2 87.44(4) . 3_666 ?
O3 Tb1 Ti2 112.75(4) . 3_666 ?
O1 Tb1 Ti2 92.63(4) . 3_666 ?
O8 Tb1 Ti2 32.98(4) 3_666 3_666 ?
O4 Tb1 Ti2 141.42(3) . 3_666 ?
Cl1 Tb1 Ti2 124.645(16) . 3_666 ?
Ti2 Tb1 Ti2 112.083(8) . 3_666 ?
Ti1 Tb1 Ti2 103.632(10) . 3_666 ?
O10 Tb1 Tb1 37.10(3) 3_666 3_666 ?
O10 Tb1 Tb1 36.94(3) . 3_666 ?
O9 Tb1 Tb1 107.78(4) . 3_666 ?
O3 Tb1 Tb1 69.04(4) . 3_666 ?
O1 Tb1 Tb1 90.97(3) . 3_666 ?
O8 Tb1 Tb1 85.07(4) 3_666 3_666 ?
O4 Tb1 Tb1 92.73(3) . 3_666 ?
Cl1 Tb1 Tb1 173.646(14) . 3_666 ?
Ti2 Tb1 Tb1 57.960(7) . 3_666 ?
Ti1 Tb1 Tb1 71.780(7) . 3_666 ?
Ti2 Tb1 Tb1 54.123(7) 3_666 3_666 ?
O7 Ti2 O8 102.93(7) . . ?
O7 Ti2 O3 101.05(7) . . ?
O8 Ti2 O3 96.82(7) . . ?
O7 Ti2 O10 169.75(7) . . ?
O8 Ti2 O10 83.22(6) . . ?
O3 Ti2 O10 86.17(6) . . ?
O7 Ti2 O2 93.35(7) . . ?
O8 Ti2 O2 100.10(7) . . ?
O3 Ti2 O2 154.71(7) . . ?
O10 Ti2 O2 77.36(6) . . ?
O7 Ti2 O4 102.44(7) . . ?
O8 Ti2 O4 154.59(6) . . ?
O3 Ti2 O4 79.68(6) . . ?
O10 Ti2 O4 71.47(6) . . ?
O2 Ti2 O4 76.95(6) . . ?
O7 Ti2 Ti1 127.31(5) . . ?
O8 Ti2 Ti1 113.22(5) . . ?
O3 Ti2 Ti1 110.81(5) . . ?
O10 Ti2 Ti1 42.53(4) . . ?
O2 Ti2 Ti1 44.83(4) . . ?
O4 Ti2 Ti1 47.49(4) . . ?
O7 Ti2 Tb1 136.88(5) . . ?
O8 Ti2 Tb1 108.64(5) . . ?
O3 Ti2 Tb1 47.35(5) . . ?
O10 Ti2 Tb1 45.38(4) . . ?
O2 Ti2 Tb1 108.82(5) . . ?
O4 Ti2 Tb1 51.01(4) . . ?
Ti1 Ti2 Tb1 63.991(11) . . ?
O7 Ti2 Tb1 146.25(5) . 3_666 ?
O8 Ti2 Tb1 43.88(5) . 3_666 ?
O3 Ti2 Tb1 81.23(5) . 3_666 ?
O10 Ti2 Tb1 41.56(4) . 3_666 ?
O2 Ti2 Tb1 98.20(5) . 3_666 ?
O4 Ti2 Tb1 111.02(4) . 3_666 ?
Ti1 Ti2 Tb1 81.071(12) . 3_666 ?
Tb1 Ti2 Tb1 67.917(8) . 3_666 ?
O5 Ti1 O6 98.73(7) . . ?
O5 Ti1 O1 99.28(7) . . ?
O6 Ti1 O1 103.86(7) . . ?
O5 Ti1 O10 164.14(7) . . ?
O6 Ti1 O10 96.12(6) . . ?
O1 Ti1 O10 82.44(6) . . ?
O5 Ti1 O2 96.47(7) . . ?
O6 Ti1 O2 94.48(7) . . ?
O1 Ti1 O2 153.59(6) . . ?
O10 Ti1 O2 76.79(6) . . ?
O5 Ti1 O4 93.58(7) . . ?
O6 Ti1 O4 164.72(6) . . ?
O1 Ti1 O4 82.90(6) . . ?
O10 Ti1 O4 70.90(6) . . ?
O2 Ti1 O4 75.05(6) . . ?
O5 Ti1 Ti2 123.13(6) . . ?
O6 Ti1 Ti2 118.66(5) . . ?
O1 Ti1 Ti2 110.09(5) . . ?
O10 Ti1 Ti2 43.07(4) . . ?
O2 Ti1 Ti2 43.62(4) . . ?
O4 Ti1 Ti2 46.22(4) . . ?
O5 Ti1 Tb1 126.98(6) . . ?
O6 Ti1 Tb1 125.19(5) . . ?
O1 Ti1 Tb1 46.95(4) . . ?
O10 Ti1 Tb1 44.76(4) . . ?
O2 Ti1 Tb1 106.79(4) . . ?
O4 Ti1 Tb1 50.51(4) . . ?
Ti2 Ti1 Tb1 63.177(10) . . ?
O1 C11 C12 111.8(2) . . ?
O1 C11 H11A 109.3 . . ?
C12 C11 H11A 109.3 . . ?
O1 C11 H11B 109.3 . . ?
C12 C11 H11B 109.3 . . ?
H11A C11 H11B 107.9 . . ?
C11 C12 H12A 109.5 . . ?
C11 C12 H12B 109.5 . . ?
H12A C12 H12B 109.5 . . ?
C11 C12 H12C 109.5 . . ?
H12A C12 H12C 109.5 . . ?
H12B C12 H12C 109.5 . . ?
O2 C21 C22 119.2(6) . . ?
O2 C21 H21A 107.5 . . ?
C22 C21 H21A 107.5 . . ?
O2 C21 H21B 107.5 . . ?
C22 C21 H21B 107.5 . . ?
H21A C21 H21B 107.0 . . ?
C21 C22 H22A 109.5 . . ?
C21 C22 H22B 109.5 . . ?
H22A C22 H22B 109.5 . . ?
C21 C22 H22C 109.5 . . ?
H22A C22 H22C 109.5 . . ?
H22B C22 H22C 109.5 . . ?
O2 C21A C22A 116.0(3) . . ?
O2 C21A H21C 108.3 . . ?
C22A C21A H21C 108.3 . . ?
O2 C21A H21D 108.3 . . ?
C22A C21A H21D 108.3 . . ?
H21C C21A H21D 107.4 . . ?
C21A C22A H22D 109.5 . . ?
C21A C22A H22E 109.5 . . ?
H22D C22A H22E 109.5 . . ?
C21A C22A H22F 109.5 . . ?
H22D C22A H22F 109.5 . . ?
H22E C22A H22F 109.5 . . ?
O3 C31 C32 111.3(2) . . ?
O3 C31 H31A 109.4 . . ?
C32 C31 H31A 109.4 . . ?
O3 C31 H31B 109.4 . . ?
C32 C31 H31B 109.4 . . ?
H31A C31 H31B 108.0 . . ?
C31 C32 H32A 109.5 . . ?
C31 C32 H32B 109.5 . . ?
H32A C32 H32B 109.5 . . ?
C31 C32 H32C 109.5 . . ?
H32A C32 H32C 109.5 . . ?
H32B C32 H32C 109.5 . . ?
O4 C41 C42 111.9(2) . . ?
O4 C41 H41A 109.2 . . ?
C42 C41 H41A 109.2 . . ?
O4 C41 H41B 109.2 . . ?
C42 C41 H41B 109.2 . . ?
H41A C41 H41B 107.9 . . ?
C41 C42 H42A 109.5 . . ?
C41 C42 H42B 109.5 . . ?
H42A C42 H42B 109.5 . . ?
C41 C42 H42C 109.5 . . ?
H42A C42 H42C 109.5 . . ?
H42B C42 H42C 109.5 . . ?
O5 C51 C52 111.9(3) . . ?
O5 C51 H51A 109.2 . . ?
C52 C51 H51A 109.2 . . ?
O5 C51 H51B 109.2 . . ?
C52 C51 H51B 109.2 . . ?
H51A C51 H51B 107.9 . . ?
C51 C52 H52A 109.5 . . ?
C51 C52 H52B 109.5 . . ?
H52A C52 H52B 109.5 . . ?
C51 C52 H52C 109.5 . . ?
H52A C52 H52C 109.5 . . ?
H52B C52 H52C 109.5 . . ?
O6 C61 C62 111.3(2) . . ?
O6 C61 H61A 109.4 . . ?
C62 C61 H61A 109.4 . . ?
O6 C61 H61B 109.4 . . ?
C62 C61 H61B 109.4 . . ?
H61A C61 H61B 108.0 . . ?
C61 C62 H62A 109.5 . . ?
C61 C62 H62B 109.5 . . ?
H62A C62 H62B 109.5 . . ?
C61 C62 H62C 109.5 . . ?
H62A C62 H62C 109.5 . . ?
H62B C62 H62C 109.5 . . ?
O7 C71 C72 112.7(2) . . ?
O7 C71 H71A 109.1 . . ?
C72 C71 H71A 109.1 . . ?
O7 C71 H71B 109.1 . . ?
C72 C71 H71B 109.1 . . ?
H71A C71 H71B 107.8 . . ?
C71 C72 H72A 109.5 . . ?
C71 C72 H72B 109.5 . . ?
H72A C72 H72B 109.5 . . ?
C71 C72 H72C 109.5 . . ?
H72A C72 H72C 109.5 . . ?
H72B C72 H72C 109.5 . . ?
O8 C81 C82 112.1(2) . . ?
O8 C81 H81A 109.2 . . ?
C82 C81 H81A 109.2 . . ?
O8 C81 H81B 109.2 . . ?
C82 C81 H81B 109.2 . . ?
H81A C81 H81B 107.9 . . ?
C81 C82 H82A 109.5 . . ?
C81 C82 H82B 109.5 . . ?
H82A C82 H82B 109.5 . . ?
C81 C82 H82C 109.5 . . ?
H82A C82 H82C 109.5 . . ?
H82B C82 H82C 109.5 . . ?
O9 C91 C92 111.2(3) . . ?
O9 C91 H91A 109.4 . . ?
C92 C91 H91A 109.4 . . ?
O9 C91 H91B 109.4 . . ?
C92 C91 H91B 109.4 . . ?
H91A C91 H91B 108.0 . . ?
C91 C92 H92A 109.5 . . ?
C91 C92 H92B 109.5 . . ?
H92A C92 H92B 109.5 . . ?
C91 C92 H92C 109.5 . . ?
H92A C92 H92C 109.5 . . ?
H92B C92 H92C 109.5 . . ?
O9 C91A C92A 111.6(9) . . ?
O9 C91A H91C 109.3 . . ?
C92A C91A H91C 109.3 . . ?
O9 C91A H91D 109.3 . . ?
C92A C91A H91D 109.3 . . ?
H91C C91A H91D 108.0 . . ?
C91A C92A H92D 109.5 . . ?
C91A C92A H92E 109.5 . . ?
H92D C92A H92E 109.5 . . ?
C91A C92A H92F 109.5 . . ?
H92D C92A H92F 109.5 . . ?
H92E C92A H92F 109.5 . . ?
C11 O1 Ti1 125.03(14) . . ?
C11 O1 Tb1 126.43(13) . . ?
Ti1 O1 Tb1 97.49(6) . . ?
C21 O2 Ti2 129.1(3) . . ?
C21A O2 Ti2 128.81(17) . . ?
C21 O2 Ti1 132.6(4) . . ?
C21A O2 Ti1 129.13(18) . . ?
Ti2 O2 Ti1 91.55(6) . . ?
C31 O3 Ti2 123.16(13) . . ?
C31 O3 Tb1 138.24(13) . . ?
Ti2 O3 Tb1 97.10(6) . . ?
C41 O4 Ti2 127.98(14) . . ?
C41 O4 Ti1 120.89(13) . . ?
Ti2 O4 Ti1 86.29(5) . . ?
C41 O4 Tb1 130.79(13) . . ?
Ti2 O4 Tb1 88.76(5) . . ?
Ti1 O4 Tb1 88.59(5) . . ?
C51 O5 Ti1 165.43(18) . . ?
C61 O6 Ti1 132.96(14) . . ?
C71 O7 Ti2 160.16(18) . . ?
C81 O8 Ti2 127.18(15) . . ?
C81 O8 Tb1 127.26(14) . 3_666 ?
Ti2 O8 Tb1 103.14(6) . 3_666 ?
C91 O9 Tb1 136.46(17) . . ?
C91A O9 Tb1 125.2(6) . . ?
C91 O9 H9 128.9 . . ?
C91A O9 H9 119.3 . . ?
Tb1 O9 H9 92.8 . . ?
Ti1 O10 Ti2 94.40(6) . . ?
Ti1 O10 Tb1 146.80(7) . 3_666 ?
Ti2 O10 Tb1 103.86(6) . 3_666 ?
Ti1 O10 Tb1 98.80(6) . . ?
Ti2 O10 Tb1 97.28(5) . . ?
Tb1 O10 Tb1 105.96(6) 3_666 . ?

loop_
_geom_bond_atom_site_label_1
_geom_bond_atom_site_label_2
_geom_bond_distance
_geom_bond_site_symmetry_2
_geom_bond_publ_flag
Tb1 O10 2.3401(14) 3_666 ?
Tb1 O10 2.3489(13) . ?
Tb1 O9 2.4056(15) . ?
Tb1 O3 2.4265(15) . ?
Tb1 O1 2.4299(15) . ?
Tb1 O8 2.4377(15) 3_666 ?
Tb1 O4 2.5448(15) . ?
Tb1 Cl1 2.6529(5) . ?
Tb1 Ti2 3.2736(4) . ?
Tb1 Ti1 3.2968(4) . ?
Tb1 Ti2 3.4247(4) 3_666 ?
Tb1 Tb1 3.7437(2) 3_666 ?
Ti2 O7 1.7895(16) . ?
Ti2 O8 1.9143(16) . ?
Ti2 O3 1.9181(15) . ?
Ti2 O10 2.0020(15) . ?
Ti2 O2 2.0173(15) . ?
Ti2 O4 2.1150(15) . ?
Ti2 Ti1 2.9232(5) . ?
Ti1 O5 1.7890(16) . ?
Ti1 O6 1.8578(15) . ?
Ti1 O1 1.9338(15) . ?
Ti1 O10 1.9819(15) . ?
Ti1 O2 2.0617(16) . ?
Ti1 O4 2.1593(15) . ?
C11 O1 1.426(3) . ?
C11 C12 1.505(4) . ?
C11 H11A 0.9900 . ?
C11 H11B 0.9900 . ?
C12 H12A 0.9800 . ?
C12 H12B 0.9800 . ?
C12 H12C 0.9800 . ?
C21 O2 1.360(6) . ?
C21 C22 1.481(7) . ?
C21 H21A 0.9900 . ?
C21 H21B 0.9900 . ?
C22 H22A 0.9800 . ?
C22 H22B 0.9800 . ?
C22 H22C 0.9800 . ?
C21A O2 1.423(3) . ?
C21A C22A 1.468(4) . ?
C21A H21C 0.9900 . ?
C21A H21D 0.9900 . ?
C22A H22D 0.9800 . ?
C22A H22E 0.9800 . ?
C22A H22F 0.9800 . ?
C31 O3 1.432(3) . ?
C31 C32 1.503(4) . ?
C31 H31A 0.9900 . ?
C31 H31B 0.9900 . ?
C32 H32A 0.9800 . ?
C32 H32B 0.9800 . ?
C32 H32C 0.9800 . ?
C41 O4 1.434(3) . ?
C41 C42 1.509(3) . ?
C41 H41A 0.9900 . ?
C41 H41B 0.9900 . ?
C42 H42A 0.9800 . ?
C42 H42B 0.9800 . ?
C42 H42C 0.9800 . ?
C51 O5 1.409(3) . ?
C51 C52 1.487(4) . ?
C51 H51A 0.9900 . ?
C51 H51B 0.9900 . ?
C52 H52A 0.9800 . ?
C52 H52B 0.9800 . ?
C52 H52C 0.9800 . ?
C61 O6 1.429(3) . ?
C61 C62 1.500(4) . ?
C61 H61A 0.9900 . ?
C61 H61B 0.9900 . ?
C62 H62A 0.9800 . ?
C62 H62B 0.9800 . ?
C62 H62C 0.9800 . ?
C71 O7 1.400(3) . ?
C71 C72 1.490(4) . ?
C71 H71A 0.9900 . ?
C71 H71B 0.9900 . ?
C72 H72A 0.9800 . ?
C72 H72B 0.9800 . ?
C72 H72C 0.9800 . ?
C81 O8 1.433(3) . ?
C81 C82 1.509(4) . ?
C81 H81A 0.9900 . ?
C81 H81B 0.9900 . ?
C82 H82A 0.9800 . ?
C82 H82B 0.9800 . ?
C82 H82C 0.9800 . ?
C91 O9 1.431(3) . ?
C91 C92 1.490(5) . ?
C91 H91A 0.9900 . ?
C91 H91B 0.9900 . ?
C92 H92A 0.9800 . ?
C92 H92B 0.9800 . ?
C92 H92C 0.9800 . ?
C91A O9 1.466(9) . ?
C91A C92A 1.539(10) . ?
C91A H91C 0.9900 . ?
C91A H91D 0.9900 . ?
C92A H92D 0.9800 . ?
C92A H92E 0.9800 . ?
C92A H92F 0.9800 . ?
O9 H9 0.8764 . ?

loop_
_geom_torsion_atom_site_label_1
_geom_torsion_atom_site_label_2
_geom_torsion_atom_site_label_3
_geom_torsion_atom_site_label_4
_geom_torsion
_geom_torsion_site_symmetry_1
_geom_torsion_site_symmetry_2
_geom_torsion_site_symmetry_3
_geom_torsion_site_symmetry_4
_geom_torsion_publ_flag
C12 C11 O1 Ti1 72.3(3) . . . . ?
C12 C11 O1 Tb1 -152.00(18) . . . . ?
C22 C21 O2 Ti2 -158.1(4) . . . . ?
C22 C21 O2 Ti1 59.3(10) . . . . ?
C22A C21A O2 Ti2 157.5(2) . . . . ?
C22A C21A O2 Ti1 -68.2(4) . . . . ?
C32 C31 O3 Ti2 104.2(2) . . . . ?
C32 C31 O3 Tb1 -93.4(3) . . . . ?
C42 C41 O4 Ti2 -69.0(2) . . . . ?
C42 C41 O4 Ti1 179.17(15) . . . . ?
C42 C41 O4 Tb1 60.6(3) . . . . ?
C52 C51 O5 Ti1 165.7(6) . . . . ?
O6 Ti1 O5 C51 -151.6(8) . . . . ?
O1 Ti1 O5 C51 102.7(8) . . . . ?
O10 Ti1 O5 C51 7.7(9) . . . . ?
O2 Ti1 O5 C51 -56.0(8) . . . . ?
O4 Ti1 O5 C51 19.3(8) . . . . ?
Ti2 Ti1 O5 C51 -18.8(8) . . . . ?
Tb1 Ti1 O5 C51 60.7(8) . . . . ?
C62 C61 O6 Ti1 -133.2(2) . . . . ?
O5 Ti1 O6 C61 5.3(2) . . . . ?
O1 Ti1 O6 C61 107.2(2) . . . . ?
O10 Ti1 O6 C61 -169.2(2) . . . . ?
O2 Ti1 O6 C61 -92.0(2) . . . . ?
O4 Ti1 O6 C61 -138.0(3) . . . . ?
Ti2 Ti1 O6 C61 -130.30(19) . . . . ?
Tb1 Ti1 O6 C61 153.81(18) . . . . ?
C72 C71 O7 Ti2 -126.1(5) . . . . ?
O8 Ti2 O7 C71 141.0(5) . . . . ?
O3 Ti2 O7 C71 -119.2(5) . . . . ?
O10 Ti2 O7 C71 15.0(8) . . . . ?
O2 Ti2 O7 C71 39.9(5) . . . . ?
O4 Ti2 O7 C71 -37.5(5) . . . . ?
Ti1 Ti2 O7 C71 7.9(6) . . . . ?
Tb1 Ti2 O7 C71 -82.5(5) . . . . ?
Tb1 Ti2 O7 C71 150.0(5) 3_666 . . . ?
C82 C81 O8 Ti2 81.6(3) . . . . ?
C82 C81 O8 Tb1 -119.1(2) . . . 3_666 ?
C92 C91 O9 Tb1 107.2(4) . . . . ?
C92A C91A O9 Tb1 -122.9(14) . . . . ?
